data_4116593
loop_
_publ_author_name
'Daesung Lee'
'Jason K. Sello'
'Stuart L. Schreiber'

_publ_section_title
;
 A Strategy for Macrocyclic Ring Closure and Functionalization Aimed
 toward Split-Pool Syntheses
;
_journal_name_full 'Journal of the American Chemical Society'
_journal_page_first 10648
_journal_page_last 10649
_journal_paper_doi 10.1021/ja992658m
_journal_volume 121
_journal_year 1999
_chemical_formula_sum 'C14 H21 N O5'
_chemical_formula_weight 283.32
_chemical_name_systematic
; 
 ? 
;
_space_group_IT_number 4
_symmetry_cell_setting monoclinic
_symmetry_space_group_name_Hall 'P 2yb'
_symmetry_space_group_name_H-M 'P 1 21 1'
_atom_sites_solution_hydrogens geom
_atom_sites_solution_primary direct
_atom_sites_solution_secondary difmap
_audit_creation_method SHELXL-97
_cell_angle_alpha 90.00
_cell_angle_beta 96.798(5)
_cell_angle_gamma 90.00
_cell_formula_units_Z 2
_cell_length_a 11.715(3)
_cell_length_b 4.965(1)
_cell_length_c 12.921(4)
_cell_measurement_reflns_used 67
_cell_measurement_temperature 213(2)
_cell_measurement_theta_max 20.57
_cell_measurement_theta_min 5.32
_cell_volume 746.3(3)
_computing_cell_refinement 'SMART (Bruker, V4.050, 1995)'
_computing_data_collection 'ASTRO (Bruker, V4.050, 1995)'
_computing_data_reduction 'SAINT (Bruker, V5.A06, 1997)'
_computing_molecular_graphics 'SHELXTL (Bruker, 1998, ver 5.10)'
_computing_publication_material 'CIFTAB (Sheldrick, 1993)'
_computing_structure_refinement 'SHELXL-97 (Sheldrick, 1997)'
_computing_structure_solution 'SHELXS-97 (Sheldrick, 1990)'
_diffrn_ambient_temperature 213(2)
_diffrn_measured_fraction_theta_full 0.913
_diffrn_measured_fraction_theta_max 0.913
_diffrn_measurement_method '\w, 0.3 deg'
_diffrn_radiation_monochromator graphite
_diffrn_radiation_source 'normal-focus sealed tube'
_diffrn_radiation_type MoK\a
_diffrn_radiation_wavelength 0.71073
_diffrn_reflns_av_R_equivalents 0.0971
_diffrn_reflns_av_sigmaI/netI 0.1104
_diffrn_reflns_limit_h_max 14
_diffrn_reflns_limit_h_min -15
_diffrn_reflns_limit_k_max 6
_diffrn_reflns_limit_k_min -2
_diffrn_reflns_limit_l_max 16
_diffrn_reflns_limit_l_min -16
_diffrn_reflns_number 4955
_diffrn_reflns_theta_full 27.57
_diffrn_reflns_theta_max 27.57
_diffrn_reflns_theta_min 1.59
_diffrn_standards_decay_% <1
_diffrn_standards_interval_count 0
_diffrn_standards_number 0
_exptl_absorpt_coefficient_mu 0.095
_exptl_absorpt_correction_T_max 0.9462
_exptl_absorpt_correction_T_min 0.7093
_exptl_absorpt_correction_type empirical
_exptl_crystal_colour colorless
_exptl_crystal_density_diffrn 1.261
_exptl_crystal_description needle
_exptl_crystal_F_000 304
_exptl_crystal_size_max 0.20
_exptl_crystal_size_mid 0.05
_exptl_crystal_size_min 0.05
_refine_diff_density_max 0.624
_refine_diff_density_min -0.274
_refine_diff_density_rms 0.063
_refine_ls_abs_structure_details 'Flack H D (1983), Acta Cryst. A39, 876-881'
_refine_ls_abs_structure_Flack -1(3)
_refine_ls_extinction_method none
_refine_ls_goodness_of_fit_ref 1.031
_refine_ls_hydrogen_treatment mixed
_refine_ls_matrix_type full
_refine_ls_number_parameters 182
_refine_ls_number_reflns 2007
_refine_ls_number_restraints 1
_refine_ls_restrained_S_all 1.030
_refine_ls_R_factor_all 0.1135
_refine_ls_R_factor_gt 0.0736
_refine_ls_shift/su_max 0.076
_refine_ls_shift/su_mean 0.010
_refine_ls_structure_factor_coef Fsqd
_refine_ls_weighting_details 'calc w=1/[\s^2^(Fo^2^)+(0.1037P)^2^+0.2088P] where P=(Fo^2^+2Fc^2^)/3'
_refine_ls_weighting_scheme calc
_refine_ls_wR_factor_gt 0.1834
_refine_ls_wR_factor_ref 0.2120
_reflns_number_gt 1347
_reflns_number_total 2007
_reflns_threshold_expression >2sigma(I)
_cod_data_source_file ja992658m_09.cif
_cod_data_source_block sls11
_cod_original_cell_volume 746.3(4)
_cod_database_code 4116593

loop_
_symmetry_equiv_pos_as_xyz
'x, y, z'
'-x, y+1/2, -z'

loop_
_atom_site_label
_atom_site_type_symbol
_atom_site_fract_x
_atom_site_fract_y
_atom_site_fract_z
_atom_site_U_iso_or_equiv
_atom_site_adp_type
_atom_site_occupancy
_atom_site_symmetry_multiplicity
_atom_site_calc_flag
_atom_site_refinement_flags
O1 O -0.5408(3) -0.3201(7) -0.6522(3) 0.0408(9) Uani 1 1 d .
O2 O -0.4198(4) 0.0272(10) -0.6562(4) 0.0696(13) Uani 1 1 d .
O3 O -0.8057(4) -0.7200(6) -0.7177(3) 0.0490(11) Uani 1 1 d .
O4 O -0.8669(4) -0.3492(10) -0.4746(3) 0.0624(13) Uani 1 1 d .
O5 O -0.7532(4) 0.0069(10) -0.4452(3) 0.0631(13) Uani 1 1 d .
N1 N -0.7855(3) -0.2770(7) -0.6780(3) 0.0312(10) Uani 1 1 d .
H1A H -0.8056 -0.1140 -0.6969 0.037 Uiso 1 1 calc R
C1 C -0.4545(5) -0.1914(11) -0.6890(4) 0.0417(13) Uani 1 1 d .
C2 C -0.4019(4) -0.3478(13) -0.7702(4) 0.0478(15) Uani 1 1 d .
H2A H -0.3938 -0.5400 -0.7503 0.057 Uiso 1 1 calc R
C3 C -0.4796(6) -0.3162(19) -0.8755(5) 0.076(2) Uani 1 1 d .
H3A H -0.4947 -0.1239 -0.8875 0.092 Uiso 1 1 calc R
H3B H -0.4367 -0.3804 -0.9313 0.092 Uiso 1 1 calc R
C4 C -0.5883(6) -0.4550(18) -0.8842(5) 0.072(2) Uani 1 1 d .
H4A H -0.5897 -0.6338 -0.8606 0.086 Uiso 1 1 calc R
C5 C -0.6906(5) -0.3375(16) -0.9259(4) 0.0544(16) Uani 1 1 d .
H5A H -0.6909 -0.1600 -0.9511 0.065 Uiso 1 1 calc R
C6 C -0.8000(5) -0.4902(13) -0.9310(4) 0.0461(14) Uani 1 1 d .
H6A H -0.7824 -0.6820 -0.9207 0.055 Uiso 1 1 calc R
H6B H -0.8421 -0.4688 -1.0006 0.055 Uiso 1 1 calc R
C7 C -0.8767(4) -0.4014(10) -0.8506(4) 0.0369(12) Uani 1 1 d .
H7A H -0.8856 -0.2032 -0.8542 0.044 Uiso 1 1 calc R
C8 C -0.8202(4) -0.4784(10) -0.7427(4) 0.0337(12) Uani 1 1 d .
C9 C -0.7166(4) -0.3131(10) -0.5780(4) 0.0336(11) Uani 1 1 d .
H9A H -0.7042 -0.5081 -0.5653 0.040 Uiso 1 1 calc R
C10 C -0.6006(4) -0.1763(11) -0.5776(4) 0.0374(12) Uani 1 1 d .
H10A H -0.6106 0.0133 -0.5978 0.045 Uiso 1 1 calc R
H10B H -0.5572 -0.1852 -0.5080 0.045 Uiso 1 1 calc R
C11 C -0.2860(6) -0.2289(17) -0.7890(6) 0.072(2) Uani 1 1 d .
H11A H -0.2332 -0.2404 -0.7255 0.108 Uiso 1 1 calc R
H11B H -0.2960 -0.0418 -0.8097 0.108 Uiso 1 1 calc R
H11C H -0.2552 -0.3290 -0.8439 0.108 Uiso 1 1 calc R
C12 C -0.9959(5) -0.5321(13) -0.8687(5) 0.0558(17) Uani 1 1 d .
H12A H -1.0323 -0.4855 -0.9377 0.084 Uiso 1 1 calc R
H12B H -1.0426 -0.4674 -0.8168 0.084 Uiso 1 1 calc R
H12C H -0.9881 -0.7262 -0.8631 0.084 Uiso 1 1 calc R
C13 C -0.7793(5) -0.1971(12) -0.4917(4) 0.0397(13) Uani 1 1 d .
C14 C -0.9346(7) -0.2670(19) -0.3917(5) 0.082(3) Uani 1 1 d .
H14A H -0.9964 -0.3950 -0.3873 0.123 Uiso 1 1 calc R
H14B H -0.9667 -0.0895 -0.4071 0.123 Uiso 1 1 calc R
H14C H -0.8855 -0.2623 -0.3258 0.123 Uiso 1 1 calc R

loop_
_atom_site_aniso_label
_atom_site_aniso_U_11
_atom_site_aniso_U_22
_atom_site_aniso_U_33
_atom_site_aniso_U_23
_atom_site_aniso_U_13
_atom_site_aniso_U_12
O1 0.048(2) 0.0315(17) 0.045(2) -0.0061(17) 0.0143(16) 0.0008(19)
O2 0.086(3) 0.049(3) 0.080(3) -0.010(3) 0.033(2) -0.015(3)
O3 0.083(3) 0.0159(17) 0.046(2) 0.0031(16) -0.002(2) 0.0017(19)
O4 0.064(3) 0.065(3) 0.063(3) -0.018(2) 0.032(2) -0.009(3)
O5 0.085(3) 0.052(2) 0.054(3) -0.028(2) 0.017(2) 0.009(3)
N1 0.047(3) 0.0162(18) 0.031(2) 0.0000(16) 0.0040(18) 0.0039(17)
C1 0.051(4) 0.036(3) 0.038(3) 0.006(3) 0.010(3) 0.009(3)
C2 0.047(3) 0.053(3) 0.043(3) -0.001(3) 0.004(2) 0.016(3)
C3 0.074(5) 0.097(6) 0.060(4) -0.016(5) 0.014(3) 0.015(5)
C4 0.080(5) 0.084(5) 0.053(4) -0.030(4) 0.013(4) 0.003(5)
C5 0.050(4) 0.070(4) 0.043(3) -0.011(3) 0.008(3) 0.008(4)
C6 0.058(4) 0.046(3) 0.033(3) 0.002(3) 0.000(3) 0.011(3)
C7 0.050(3) 0.026(2) 0.034(3) 0.002(2) -0.002(2) 0.003(2)
C8 0.047(3) 0.022(2) 0.033(3) 0.003(2) 0.009(2) -0.003(2)
C9 0.044(3) 0.029(2) 0.028(3) -0.001(2) 0.005(2) 0.008(3)
C10 0.050(3) 0.031(3) 0.031(3) -0.008(2) 0.003(2) 0.000(2)
C11 0.067(4) 0.083(5) 0.071(4) 0.027(4) 0.025(3) 0.019(4)
C12 0.060(4) 0.052(4) 0.052(4) 0.001(3) -0.006(3) 0.000(3)
C13 0.044(3) 0.043(3) 0.033(3) -0.004(3) 0.008(2) 0.008(3)
C14 0.081(5) 0.105(7) 0.068(5) -0.011(5) 0.037(4) 0.013(5)

loop_
_atom_type_symbol
_atom_type_description
_atom_type_scat_dispersion_real
_atom_type_scat_dispersion_imag
_atom_type_scat_source
C C 0.0033 0.0016 'International Tables Vol C Tables 4.2.6.8 and 6.1.1.4'
H H 0.0000 0.0000 'International Tables Vol C Tables 4.2.6.8 and 6.1.1.4'
N N 0.0061 0.0033 'International Tables Vol C Tables 4.2.6.8 and 6.1.1.4'
O O 0.0106 0.0060 'International Tables Vol C Tables 4.2.6.8 and 6.1.1.4'

loop_
_geom_angle_atom_site_label_1
_geom_angle_atom_site_label_2
_geom_angle_atom_site_label_3
_geom_angle
C1 O1 C10 116.7(4)
C13 O4 C14 117.7(5)
C8 N1 C9 124.1(4)
O2 C1 O1 122.7(5)
O2 C1 C2 124.0(6)
O1 C1 C2 113.2(5)
C1 C2 C11 111.0(6)
C1 C2 C3 108.4(5)
C11 C2 C3 105.2(5)
C4 C3 C2 116.2(6)
C5 C4 C3 123.1(8)
C4 C5 C6 120.4(7)
C5 C6 C7 113.6(5)
C6 C7 C8 109.0(4)
C6 C7 C12 112.0(4)
C8 C7 C12 108.8(4)
O3 C8 N1 122.3(4)
O3 C8 C7 120.7(5)
N1 C8 C7 117.0(4)
N1 C9 C13 109.9(4)
N1 C9 C10 110.6(4)
C13 C9 C10 109.8(4)
O1 C10 C9 106.3(4)
O5 C13 O4 124.0(5)
O5 C13 C9 124.9(6)
O4 C13 C9 111.2(5)

loop_
_geom_bond_atom_site_label_1
_geom_bond_atom_site_label_2
_geom_bond_distance
O1 C1 1.331(7)
O1 C10 1.445(6)
O2 C1 1.217(7)
O3 C8 1.249(6)
O4 C13 1.314(7)
O4 C14 1.464(7)
O5 C13 1.199(7)
N1 C8 1.336(6)
N1 C9 1.451(6)
C1 C2 1.495(8)
C2 C11 1.526(9)
C2 C3 1.552(8)
C3 C4 1.440(10)
C4 C5 1.384(9)
C5 C6 1.484(9)
C6 C7 1.516(7)
C7 C8 1.520(7)
C7 C12 1.532(7)
C9 C13 1.519(7)
C9 C10 1.519(7)

loop_
_geom_torsion_atom_site_label_1
_geom_torsion_atom_site_label_2
_geom_torsion_atom_site_label_3
_geom_torsion_atom_site_label_4
_geom_torsion
C10 O1 C1 O2 6.1(7)
C10 O1 C1 C2 -176.6(4)
O2 C1 C2 C11 12.1(8)
O1 C1 C2 C11 -165.2(5)
O2 C1 C2 C3 -102.9(7)
O1 C1 C2 C3 79.8(7)
C1 C2 C3 C4 -71.6(8)
C11 C2 C3 C4 169.6(7)
C2 C3 C4 C5 135.2(7)
C3 C4 C5 C6 -178.9(5)
C4 C5 C6 C7 105.4(6)
C5 C6 C7 C8 -68.2(6)
C5 C6 C7 C12 171.3(5)
C9 N1 C8 O3 7.4(8)
C9 N1 C8 C7 -171.3(4)
C6 C7 C8 O3 -65.1(6)
C12 C7 C8 O3 57.4(7)
C6 C7 C8 N1 113.6(5)
C12 C7 C8 N1 -123.9(5)
C8 N1 C9 C13 -122.2(5)
C8 N1 C9 C10 116.5(5)
C1 O1 C10 C9 159.9(4)
N1 C9 C10 O1 -65.8(5)
C13 C9 C10 O1 172.8(4)
C14 O4 C13 O5 -1.6(9)
C14 O4 C13 C9 178.6(5)
N1 C9 C13 O5 -107.3(6)
C10 C9 C13 O5 14.5(7)
N1 C9 C13 O4 72.4(6)
C10 C9 C13 O4 -165.8(4)
